data_4029507
loop_
_publ_author_name
'Parent, Alexander A.'
'Ess, Daniel H.'
'Katzenellenbogen, John A.'

_publ_contact_author
; 
Danielle L. Gray 
University of Illinois 
School of Chemical Sciences, Box 59-1 
505 South Mathews Avenue 
Urbana, Illinois  61801 
USA 
;
_publ_section_title
;
 \p-\p Interaction Energies as Determinants of the Photodimerization of
 Mono-, Di-, and Triazastilbenes.
;
_journal_issue 12
_journal_name_full 'The Journal of organic chemistry'
_journal_page_first 5448
_journal_page_last 5462
_journal_paper_doi 10.1021/jo500457n
_journal_volume 79
_journal_year 2014
_chemical_formula_moiety 'C12 H8 Cl2 N2'
_chemical_formula_sum 'C12 H8 Cl2 N2'
_chemical_formula_weight 251.10
_chemical_name_systematic
; 
? 
;
_space_group_IT_number 14
_symmetry_cell_setting monoclinic
_symmetry_space_group_name_Hall '-P 2yn'
_symmetry_space_group_name_H-M 'P 1 21/n 1'
_atom_sites_solution_hydrogens geom
_atom_sites_solution_primary direct
_atom_sites_solution_secondary difmap
_audit_creation_method SHELXL-97
_audit_update_record
; 
? 
;
_cell_angle_alpha 90.00
_cell_angle_beta 94.686(4)
_cell_angle_gamma 90.00
_cell_formula_units_Z 4
_cell_length_a 13.6016(11)
_cell_length_b 5.1312(4)
_cell_length_c 16.3770(12)
_cell_measurement_reflns_used 1380
_cell_measurement_temperature 193(2)
_cell_measurement_theta_max 22.93
_cell_measurement_theta_min 3.75
_cell_volume 1139.17(15)
_computing_cell_refinement 'SAINT V7.23A (Bruker, 2005)'
_computing_data_collection 'APEX2 V2.0-1 (Bruker, 2004)'
_computing_data_reduction
; 
SAINT V7.23A, XPREP V2005/2, SADABS V2007/4, TWINABS V2007/5 
(Bruker, 2005 & 2007) 
;
_computing_molecular_graphics
; 
SHELXTL V6.12 (Bruker, 2005), CrystalMaker v2.1.3 (CrystalMaker, 1994) 
;
_computing_publication_material 'XCIF V6.12 (Bruker, 2005)'
_computing_structure_refinement 'SHELXTL V6.12 (Bruker, 2005)'
_computing_structure_solution 'SHELXTL V6.12 (Bruker, 2005)'
_diffrn_ambient_temperature 193(2)
_diffrn_measured_fraction_theta_full 1.000
_diffrn_measured_fraction_theta_max 1.000
_diffrn_measurement_device 'Bruker Kappa/ApexII CCD'
_diffrn_measurement_method 'profile data from \f and \w scans'
_diffrn_radiation_monochromator graphite
_diffrn_radiation_source 'fine-focus sealed tube'
_diffrn_radiation_type MoK\a
_diffrn_radiation_wavelength 0.71073
_diffrn_radiation_wavelength_id ba24eas
_diffrn_reflns_av_R_equivalents 0.0833
_diffrn_reflns_av_sigmaI/netI 0.0546
_diffrn_reflns_limit_h_max 14
_diffrn_reflns_limit_h_min -16
_diffrn_reflns_limit_k_max 6
_diffrn_reflns_limit_k_min -6
_diffrn_reflns_limit_l_max 19
_diffrn_reflns_limit_l_min -19
_diffrn_reflns_number 14830
_diffrn_reflns_theta_full 25.42
_diffrn_reflns_theta_max 25.42
_diffrn_reflns_theta_min 1.87
_exptl_absorpt_coefficient_mu 0.540
_exptl_absorpt_correction_T_max 0.9923
_exptl_absorpt_correction_T_min 0.9306
_exptl_absorpt_correction_type integration
_exptl_absorpt_process_details 'SHELXTL/XPREP V2005/2 (Bruker, 2005)'
_exptl_crystal_colour colourless
_exptl_crystal_density_diffrn 1.464
_exptl_crystal_density_method 'not measured'
_exptl_crystal_description needle
_exptl_crystal_F_000 512
_exptl_crystal_id ba24eas
_exptl_crystal_preparation
; 
The data crystal was mounted using oil (Parantone-N, Exxon) to a 
0.3 mm cryo-loop (Hampton Research) with the (-1 0 1) scattering 
planes roughly normal to the spindle axis. 
;
_exptl_crystal_size_max 0.23
_exptl_crystal_size_mid 0.03
_exptl_crystal_size_min 0.02
_refine_diff_density_max 0.207
_refine_diff_density_min -0.235
_refine_diff_density_rms 0.055
_refine_ls_extinction_method none
_refine_ls_goodness_of_fit_ref 1.018
_refine_ls_hydrogen_treatment noref
_refine_ls_matrix_type full
_refine_ls_number_parameters 145
_refine_ls_number_reflns 2113
_refine_ls_number_restraints 0
_refine_ls_restrained_S_all 1.018
_refine_ls_R_factor_all 0.0759
_refine_ls_R_factor_gt 0.0375
_refine_ls_shift/su_max 0.000
_refine_ls_shift/su_mean 0.000
_refine_ls_structure_factor_coef Fsqd
_refine_ls_weighting_details 'calc w=1/[\s^2^(Fo^2^)+(0.0327P)^2^+0.0419P] where P=(Fo^2^+2Fc^2^)/3'
_refine_ls_weighting_scheme calc
_refine_ls_wR_factor_gt 0.0695
_refine_ls_wR_factor_ref 0.0810
_reflns_number_gt 1440
_reflns_number_total 2113
_reflns_threshold_expression >2sigma(I)
_cod_data_source_file jo500457n_si_001.cif
_cod_data_source_block ba24eas
_cod_depositor_comments
;
The following automatic conversions were performed:

'_symmetry_cell_setting' value 'Monoclinic' changed to 'monoclinic'
according to
/usr/data/users/saulius/crontab/automatic-downloads/rss-feeds/ACS/lib/dictionaries/cif_core.dic
dictionary named 'cif_core.dic' version 2.4.2 from 2011-04-26.

Automatic conversion script
Id: cif_fix_values 2281 2013-09-26 08:29:07Z andrius 

 Adding full bibliography for 4029504--4029507.cif.
;
_cod_original_sg_symbol_H-M 'P2(1)/n  '
_cod_database_code 4029507

loop_
_symmetry_equiv_pos_as_xyz
'x, y, z'
'-x+1/2, y+1/2, -z+1/2'
'-x, -y, -z'
'x-1/2, -y-1/2, z-1/2'

loop_
_atom_site_label
_atom_site_type_symbol
_atom_site_fract_x
_atom_site_fract_y
_atom_site_fract_z
_atom_site_U_iso_or_equiv
_atom_site_adp_type
_atom_site_occupancy
_atom_site_symmetry_multiplicity
_atom_site_calc_flag
_atom_site_refinement_flags
Cl2 Cl 0.72540(5) 0.05791(12) 0.18555(4) 0.03370(19) Uani 1 1 d .
Cl1 Cl 0.77297(5) 0.76348(14) -0.03528(4) 0.0415(2) Uani 1 1 d .
N2 N 0.73786(14) 0.4203(4) 0.07514(12) 0.0291(5) Uani 1 1 d .
N1 N 0.61061(15) 0.7286(4) 0.03692(11) 0.0262(5) Uani 1 1 d .
C12 C 0.58485(18) 0.4061(5) 0.13721(14) 0.0260(6) Uani 1 1 d .
H12A H 0.5450 0.3242 0.1729 0.031 Uiso 1 1 calc R
C10 C 0.69793(18) 0.6199(5) 0.03286(14) 0.0277(6) Uani 1 1 d .
C6 C 0.42155(18) 0.6158(5) 0.24079(15) 0.0308(6) Uani 1 1 d .
C8 C 0.45771(17) 0.7544(5) 0.09808(14) 0.0305(6) Uani 1 1 d .
H8A H 0.4347 0.8545 0.0532 0.037 Uiso 1 1 calc R
C11 C 0.67793(19) 0.3176(4) 0.12646(14) 0.0253(6) Uani 1 1 d .
C7 C 0.40044(18) 0.7463(5) 0.16023(15) 0.0342(6) Uani 1 1 d .
H7A H 0.3402 0.8323 0.1523 0.041 Uiso 1 1 calc R
C5 C 0.50036(19) 0.6907(5) 0.29418(16) 0.0382(7) Uani 1 1 d .
H5A H 0.5403 0.8278 0.2800 0.046 Uiso 1 1 calc R
C1 C 0.36136(19) 0.4124(5) 0.26359(16) 0.0356(7) Uani 1 1 d .
H1A H 0.3069 0.3623 0.2291 0.043 Uiso 1 1 calc R
C9 C 0.55288(18) 0.6241(4) 0.09213(14) 0.0245(6) Uani 1 1 d .
C4 C 0.5209(2) 0.5656(6) 0.36835(16) 0.0448(7) Uani 1 1 d .
H4A H 0.5739 0.6193 0.4039 0.054 Uiso 1 1 calc R
C2 C 0.3828(2) 0.2852(6) 0.33755(17) 0.0446(8) Uani 1 1 d .
H2A H 0.3432 0.1481 0.3523 0.053 Uiso 1 1 calc R
C3 C 0.4626(2) 0.3611(6) 0.38938(17) 0.0442(8) Uani 1 1 d .
H3A H 0.4770 0.2739 0.4387 0.053 Uiso 1 1 calc R

loop_
_atom_site_aniso_label
_atom_site_aniso_U_11
_atom_site_aniso_U_22
_atom_site_aniso_U_33
_atom_site_aniso_U_23
_atom_site_aniso_U_13
_atom_site_aniso_U_12
Cl2 0.0405(4) 0.0250(3) 0.0339(4) 0.0016(3) -0.0070(3) 0.0052(3)
Cl1 0.0442(4) 0.0451(4) 0.0374(4) 0.0047(4) 0.0162(3) -0.0016(3)
N2 0.0312(12) 0.0274(12) 0.0284(12) -0.0020(10) 0.0013(10) 0.0021(10)
N1 0.0295(12) 0.0261(12) 0.0231(11) 0.0014(10) 0.0023(9) -0.0018(10)
C12 0.0300(15) 0.0256(15) 0.0224(13) -0.0010(11) 0.0027(11) -0.0018(12)
C10 0.0303(15) 0.0304(15) 0.0228(13) -0.0058(11) 0.0049(11) -0.0046(12)
C6 0.0259(15) 0.0352(16) 0.0325(15) -0.0001(12) 0.0106(12) 0.0081(12)
C8 0.0297(15) 0.0286(14) 0.0323(15) 0.0046(12) -0.0020(12) 0.0002(13)
C11 0.0339(15) 0.0175(13) 0.0234(13) -0.0040(10) -0.0040(11) -0.0012(11)
C7 0.0271(15) 0.0334(16) 0.0426(16) 0.0026(14) 0.0064(12) 0.0053(13)
C5 0.0348(17) 0.0442(18) 0.0364(16) -0.0014(14) 0.0083(13) -0.0036(13)
C1 0.0287(15) 0.0373(16) 0.0413(16) -0.0002(14) 0.0060(12) 0.0011(13)
C9 0.0280(14) 0.0204(14) 0.0241(13) -0.0015(10) -0.0035(11) -0.0017(11)
C4 0.0403(18) 0.063(2) 0.0314(16) -0.0075(16) 0.0030(13) 0.0008(16)
C2 0.0429(19) 0.0439(19) 0.0489(18) 0.0129(16) 0.0157(15) 0.0027(15)
C3 0.048(2) 0.055(2) 0.0305(16) 0.0066(14) 0.0093(14) 0.0129(16)

loop_
_atom_type_symbol
_atom_type_description
_atom_type_scat_dispersion_real
_atom_type_scat_dispersion_imag
_atom_type_scat_source
C C 0.0033 0.0016 'International Tables Vol C Tables 4.2.6.8 and 6.1.1.4'
H H 0.0000 0.0000 'International Tables Vol C Tables 4.2.6.8 and 6.1.1.4'
N N 0.0061 0.0033 'International Tables Vol C Tables 4.2.6.8 and 6.1.1.4'
Cl Cl 0.1484 0.1585 'International Tables Vol C Tables 4.2.6.8 and 6.1.1.4'

loop_
_exptl_crystal_face_index_h
_exptl_crystal_face_index_k
_exptl_crystal_face_index_l
_exptl_crystal_face_perp_dist
-1.00 0.00 1.00 0.0100
1.00 0.00 -1.00 0.0200
0.00 1.00 0.00 0.1100
0.00 -1.00 0.00 0.1200
0.00 0.00 1.00 0.0100
0.00 0.00 -1.00 0.0100

loop_
_geom_angle_atom_site_label_1
_geom_angle_atom_site_label_2
_geom_angle_atom_site_label_3
_geom_angle
C11 N2 C10 113.0(2)
C10 N1 C9 116.1(2)
C11 C12 C9 116.8(2)
C11 C12 H12A 121.6
C9 C12 H12A 121.6
N1 C10 N2 129.2(2)
N1 C10 Cl1 115.60(19)
N2 C10 Cl1 115.19(19)
C5 C6 C1 118.7(2)
C5 C6 C7 121.3(2)
C1 C6 C7 119.9(2)
C7 C8 C9 127.6(2)
C7 C8 H8A 116.2
C9 C8 H8A 116.2
N2 C11 C12 124.9(2)
N2 C11 Cl2 115.93(19)
C12 C11 Cl2 119.15(19)
C8 C7 C6 127.6(2)
C8 C7 H7A 116.2
C6 C7 H7A 116.2
C6 C5 C4 121.2(3)
C6 C5 H5A 119.4
C4 C5 H5A 119.4
C2 C1 C6 120.0(3)
C2 C1 H1A 120.0
C6 C1 H1A 120.0
N1 C9 C12 120.0(2)
N1 C9 C8 115.2(2)
C12 C9 C8 124.8(2)
C3 C4 C5 119.6(3)
C3 C4 H4A 120.2
C5 C4 H4A 120.2
C3 C2 C1 120.3(3)
C3 C2 H2A 119.9
C1 C2 H2A 119.9
C4 C3 C2 120.2(3)
C4 C3 H3A 119.9
C2 C3 H3A 119.9

loop_
_geom_bond_atom_site_label_1
_geom_bond_atom_site_label_2
_geom_bond_distance
Cl2 C11 1.740(2)
Cl1 C10 1.737(2)
N2 C11 1.327(3)
N2 C10 1.327(3)
N1 C10 1.319(3)
N1 C9 1.356(3)
C12 C11 1.370(3)
C12 C9 1.390(3)
C12 H12A 0.9300
C6 C5 1.381(4)
C6 C1 1.396(3)
C6 C7 1.487(3)
C8 C7 1.332(3)
C8 C9 1.467(3)
C8 H8A 0.9300
C7 H7A 0.9300
C5 C4 1.382(4)
C5 H5A 0.9300
C1 C2 1.386(4)
C1 H1A 0.9300
C4 C3 1.376(4)
C4 H4A 0.9300
C2 C3 1.378(4)
C2 H2A 0.9300
C3 H3A 0.9300

loop_
_geom_torsion_atom_site_label_1
_geom_torsion_atom_site_label_2
_geom_torsion_atom_site_label_3
_geom_torsion_atom_site_label_4
_geom_torsion
C9 N1 C10 N2 0.3(4)
C9 N1 C10 Cl1 -177.63(16)
C11 N2 C10 N1 1.9(4)
C11 N2 C10 Cl1 179.84(17)
C10 N2 C11 C12 -1.0(3)
C10 N2 C11 Cl2 -179.00(16)
C9 C12 C11 N2 -1.8(4)
C9 C12 C11 Cl2 176.12(17)
C9 C8 C7 C6 3.9(4)
C5 C6 C7 C8 62.4(4)
C1 C6 C7 C8 -117.4(3)
C1 C6 C5 C4 1.0(4)
C7 C6 C5 C4 -178.7(2)
C5 C6 C1 C2 -1.8(4)
C7 C6 C1 C2 178.0(2)
C10 N1 C9 C12 -3.4(3)
C10 N1 C9 C8 177.6(2)
C11 C12 C9 N1 4.1(3)
C11 C12 C9 C8 -177.0(2)
C7 C8 C9 N1 -159.0(2)
C7 C8 C9 C12 22.1(4)
C6 C5 C4 C3 0.6(4)
C6 C1 C2 C3 0.9(4)
C5 C4 C3 C2 -1.4(4)
C1 C2 C3 C4 0.7(4)
